data_7708742
loop_
_publ_author_name
'Kumbhakar, Sadananda'
'Giri, Bishnubasu'
'Muley, Arabinda'
'Karumban, Kalai Selvan'
'Maji, Somnath'

_publ_section_title
;
 Design, synthesis, structural, spectral, and redox properties and
 phenoxazinone synthase activity of tripodal pentacoordinate Mn(ii)
 complexes with impressive turnover numbers
;
_journal_name_full 'Dalton Transactions'
_journal_paper_doi 10.1039/D1DT01925B
_journal_year 2021
_chemical_formula_moiety 'C24 H21 Cl Mn N7, C24 H20 Cl Mn N7, Cl'
_chemical_formula_sum 'C48 H41 Cl3 Mn2 N14'
_chemical_formula_weight 1030.18
_chemical_name_systematic '[Mn(NTB)Cl][Mn(NTB)l]Cl'
_space_group_crystal_system monoclinic
_space_group_IT_number 14
_space_group_name_Hall '-P 2ybc'
_space_group_name_H-M_alt 'P 1 21/c 1'
_atom_sites_solution_hydrogens geom
_atom_sites_solution_primary dual
_audit_creation_date 2021-09-29
_audit_creation_method
;
Olex2 1.3
(compiled 2020.11.12 svn.r5f609507 for OlexSys, GUI svn.r6272)
;
_audit_update_record
;
2021-10-01 deposited with the CCDC.	2021-10-20 downloaded from the CCDC.
;
_cell_angle_alpha 90
_cell_angle_beta 90.522(2)
_cell_angle_gamma 90
_cell_formula_units_Z 4
_cell_length_a 14.3155(9)
_cell_length_b 24.0664(16)
_cell_length_c 17.2437(9)
_cell_measurement_reflns_used 9926
_cell_measurement_temperature 273.15
_cell_measurement_theta_max 22.59
_cell_measurement_theta_min 2.21
_cell_volume 5940.6(6)
_computing_cell_refinement 'SAINT V8.38A (Bruker, 2018)'
_computing_data_reduction 'SAINT V8.38A (Bruker, 2018)'
_computing_molecular_graphics 'Olex2 1.3 (Dolomanov et al., 2009)'
_computing_publication_material 'Olex2 1.3 (Dolomanov et al., 2009)'
_computing_structure_refinement 'SHELXL 2018/3 (Sheldrick, 2015)'
_computing_structure_solution 'SHELXT 2014/5 (Sheldrick, 2014)'
_diffrn_ambient_temperature 273.15
_diffrn_measured_fraction_theta_full 0.990
_diffrn_measured_fraction_theta_max 0.982
_diffrn_measurement_device_type 'Bruker APEX-II CCD'
_diffrn_measurement_method '\f and \w scans'
_diffrn_radiation_type MoK\a
_diffrn_radiation_wavelength 0.71073
_diffrn_reflns_av_R_equivalents 0.0761
_diffrn_reflns_av_unetI/netI 0.0772
_diffrn_reflns_Laue_measured_fraction_full 0.990
_diffrn_reflns_Laue_measured_fraction_max 0.982
_diffrn_reflns_limit_h_max 18
_diffrn_reflns_limit_h_min -17
_diffrn_reflns_limit_k_max 29
_diffrn_reflns_limit_k_min -30
_diffrn_reflns_limit_l_max 21
_diffrn_reflns_limit_l_min -22
_diffrn_reflns_number 59831
_diffrn_reflns_point_group_measured_fraction_full 0.990
_diffrn_reflns_point_group_measured_fraction_max 0.982
_diffrn_reflns_theta_full 25.242
_diffrn_reflns_theta_max 27.193
_diffrn_reflns_theta_min 2.026
_exptl_absorpt_coefficient_mu 0.601
_exptl_absorpt_correction_T_max 0.7455
_exptl_absorpt_correction_T_min 0.6764
_exptl_absorpt_correction_type none
_exptl_absorpt_process_details
;
SADABS-2016/2 (Bruker,2016/2) was used for
absorption correction
wR2(int) was 0.1148 before and 0.0615 after
correction.
;
_exptl_crystal_colour 'metallic whiteish colourless'
_exptl_crystal_colour_lustre metallic
_exptl_crystal_colour_modifier whiteish
_exptl_crystal_colour_primary colourless
_exptl_crystal_density_diffrn 1.152
_exptl_crystal_description block
_exptl_crystal_F_000 2112
_exptl_crystal_preparation 'MnCl2 + NTB in Ethanol at RT'
_exptl_crystal_recrystallization_method Ethanol
_exptl_crystal_size_max 0.23
_exptl_crystal_size_mid 0.19
_exptl_crystal_size_min 0.11
_refine_diff_density_max 0.830
_refine_diff_density_min -0.601
_refine_diff_density_rms 0.053
_refine_ls_extinction_method none
_refine_ls_goodness_of_fit_ref 1.044
_refine_ls_hydrogen_treatment constr
_refine_ls_matrix_type full
_refine_ls_number_parameters 604
_refine_ls_number_reflns 12982
_refine_ls_number_restraints 0
_refine_ls_restrained_S_all 1.044
_refine_ls_R_factor_all 0.1230
_refine_ls_R_factor_gt 0.0668
_refine_ls_shift/su_max 0.001
_refine_ls_shift/su_mean 0.000
_refine_ls_structure_factor_coef Fsqd
_refine_ls_weighting_details 'w=1/[\s^2^(Fo^2^)+(0.0990P)^2^+0.6073P] where P=(Fo^2^+2Fc^2^)/3'
_refine_ls_weighting_scheme calc
_refine_ls_wR_factor_gt 0.1852
_refine_ls_wR_factor_ref 0.2104
_reflns_Friedel_coverage 0.000
_reflns_number_gt 6811
_reflns_number_total 12982
_reflns_threshold_expression 'I > 2\s(I)'
_cod_data_source_file d1dt01925b2.cif
_cod_data_source_block mo_mnntbcl_3m
_cod_database_code 7708742
_shelx_shelxl_version_number 2018/3
_shelx_space_group_comment
;
The symmetry employed for this shelxl refinement is uniquely defined
by the following loop, which should always be used as a source of
symmetry information in preference to the above space-group names.
They are only intended as comments.
;
_shelx_estimated_absorpt_t_max 0.937
_shelx_estimated_absorpt_t_min 0.874
_olex2_refinement_description
;
1. Fixed Uiso
 At 1.2 times of:
  All C(H) groups, All C(H,H) groups, All N(H) groups
2.a Secondary CH2 refined with riding coordinates:
 C8(H8A,H8B), C9(H9A,H9B), C17(H17A,H17B), C32(H32A,H32B), C40(H40A,H40B),
 C48(H48A,H48B)
2.b Aromatic/amide H refined with riding coordinates:
 N2(H2), N5(H5), N7(H7), N9(H9), N12(H12A), C2(H2A), C3(H3), C4(H4), C5(H5A),
 C12(H12), C13(H13), C14(H14), C15(H15), C20(H20), C21(H21), C22(H22), C23(H23),
  C26(H26), C28(H28), C29(H29), C34(H34), C35(H35), C36(H36), C37(H37),
 C42(H42), C43(H43), C44(H44), C45(H45), C27(H27)
;
_smtbx_masks_special_details
'A solvent mask was calculated and 430 electrons were found in a volume of 1704\%A^3^ in 1 void per unit cell. This is consistent with the presence of 10[H2O] per Unit Cell which account for 400 electrons per unit cell.'
_smtbx_masks_void_probe_radius 1.2
_smtbx_masks_void_truncation_radius 1.2
_olex2_exptl_crystal_mounting_method 'In a cryoloop with mineral oil'
_olex2_submission_original_sample_id '[Mn(NTB)Cl][Mn(NTB)Cl]Cl'
_olex2_submission_special_instructions 'No special instructions were received'

loop_
_space_group_symop_operation_xyz
'x, y, z'
'-x, y+1/2, -z+1/2'
'-x, -y, -z'
'x, -y-1/2, z-1/2'

loop_
_atom_site_label
_atom_site_type_symbol
_atom_site_fract_x
_atom_site_fract_y
_atom_site_fract_z
_atom_site_U_iso_or_equiv
_atom_site_adp_type
_atom_site_occupancy
_atom_site_site_symmetry_order
_atom_site_calc_flag
_atom_site_refinement_flags_posn
_atom_site_refinement_flags_adp
_atom_site_refinement_flags_occupancy
_atom_site_disorder_assembly
_atom_site_disorder_group
Mn1 Mn 0.54093(4) 0.30064(2) 0.27521(3) 0.05725(19) Uani 1 1 d . . . . .
Mn2 Mn 0.04141(4) 0.31762(3) 0.91063(3) 0.0675(2) Uani 1 1 d . . . . .
Cl1 Cl 0.53436(9) 0.25622(5) 0.15282(6) 0.0859(3) Uani 1 1 d . . . . .
Cl2 Cl 0.05136(9) 0.27019(6) 1.02969(6) 0.1021(4) Uani 1 1 d . . . . .
N1 N 0.6828(2) 0.30315(13) 0.31633(18) 0.0663(8) Uani 1 1 d . . . . .
N2 N 0.7872(2) 0.32607(14) 0.40585(19) 0.0767(9) Uani 1 1 d . . . . .
H2 H 0.810241 0.335207 0.450272 0.092 Uiso 1 1 calc R U . . .
N3 N 0.5395(2) 0.34663(13) 0.40392(16) 0.0638(8) Uani 1 1 d . . . . .
N4 N 0.5043(2) 0.38558(13) 0.25408(17) 0.0612(8) Uani 1 1 d . . . . .
N5 N 0.4848(2) 0.47269(13) 0.29174(19) 0.0741(9) Uani 1 1 d . . . . .
H5 H 0.483331 0.501265 0.321651 0.089 Uiso 1 1 calc R U . . .
N6 N 0.44858(19) 0.25294(12) 0.34757(15) 0.0581(7) Uani 1 1 d . . . . .
N7 N 0.3686(2) 0.24025(15) 0.45477(17) 0.0703(9) Uani 1 1 d . . . . .
H7 H 0.346008 0.246966 0.499864 0.084 Uiso 1 1 calc R U . . .
N8 N 0.1323(2) 0.26970(16) 0.83699(18) 0.0742(9) Uani 1 1 d . . . . .
N9 N 0.2079(2) 0.2558(2) 0.7270(2) 0.0909(12) Uani 1 1 d . . . . .
H9 H 0.230331 0.261929 0.681729 0.109 Uiso 1 1 calc R U . . .
N10 N 0.0445(2) 0.36399(17) 0.78284(19) 0.0802(10) Uani 1 1 d . . . . .
N12 N -0.2073(2) 0.34430(14) 0.78309(19) 0.0726(9) Uani 1 1 d . . . . .
H12A H -0.230644 0.352700 0.738492 0.087 Uiso 1 1 calc R U . . .
N11 N -0.1016(2) 0.32426(14) 0.87231(18) 0.0693(8) Uani 1 1 d . . . . .
N13 N 0.0744(2) 0.40222(15) 0.9344(2) 0.0756(9) Uani 1 1 d . . . . .
N14 N 0.1004(3) 0.48986(17) 0.8970(3) 0.0971(12) Uani 1 1 d . . . . .
C1 C 0.7713(3) 0.30251(17) 0.2825(2) 0.0697(10) Uani 1 1 d . . . . .
C2 C 0.7980(3) 0.2915(2) 0.2073(2) 0.0888(14) Uani 1 1 d . . . . .
H2A H 0.755245 0.280614 0.169330 0.107 Uiso 1 1 calc R U . . .
C3 C 0.8921(4) 0.2975(3) 0.1918(3) 0.119(2) Uani 1 1 d . . . . .
H3 H 0.912374 0.291439 0.141464 0.142 Uiso 1 1 calc R U . . .
C4 C 0.9569(3) 0.3121(3) 0.2472(4) 0.124(2) Uani 1 1 d . . . . .
H4 H 1.019325 0.314830 0.233222 0.148 Uiso 1 1 calc R U . . .
C5 C 0.9326(3) 0.3227(2) 0.3222(3) 0.1068(17) Uani 1 1 d . . . . .
H5A H 0.976445 0.332783 0.359791 0.128 Uiso 1 1 calc R U . . .
C6 C 0.8364(3) 0.31738(19) 0.3388(3) 0.0820(13) Uani 1 1 d . . . . .
C7 C 0.6970(3) 0.31771(16) 0.3894(2) 0.0632(10) Uani 1 1 d . . . . .
C8 C 0.6206(3) 0.32349(18) 0.4462(2) 0.0699(10) Uani 1 1 d . . . . .
H8A H 0.605125 0.287591 0.468161 0.084 Uiso 1 1 calc R U . . .
H8B H 0.639419 0.348187 0.487962 0.084 Uiso 1 1 calc R U . . .
C9 C 0.5482(3) 0.40662(17) 0.3903(2) 0.0737(11) Uani 1 1 d . . . . .
H9A H 0.613419 0.417386 0.393764 0.088 Uiso 1 1 calc R U . . .
H9B H 0.514274 0.426773 0.429798 0.088 Uiso 1 1 calc R U . . .
C10 C 0.5105(3) 0.42111(16) 0.3127(2) 0.0634(10) Uani 1 1 d . . . . .
C11 C 0.4614(3) 0.47201(19) 0.2145(2) 0.0738(11) Uani 1 1 d . . . . .
C12 C 0.4329(3) 0.5139(2) 0.1632(3) 0.0948(14) Uani 1 1 d . . . . .
H12 H 0.424382 0.550426 0.179484 0.114 Uiso 1 1 calc R U . . .
C13 C 0.4186(4) 0.4985(3) 0.0893(4) 0.1139(18) Uani 1 1 d . . . . .
H13 H 0.399549 0.525176 0.053568 0.137 Uiso 1 1 calc R U . . .
C14 C 0.4312(4) 0.4443(3) 0.0641(3) 0.1090(18) Uani 1 1 d . . . . .
H14 H 0.421554 0.435940 0.011949 0.131 Uiso 1 1 calc R U . . .
C15 C 0.4575(3) 0.40293(19) 0.1143(2) 0.0814(12) Uani 1 1 d . . . . .
H15 H 0.463673 0.366396 0.097493 0.098 Uiso 1 1 calc R U . . .
C16 C 0.4747(3) 0.41739(16) 0.1910(2) 0.0625(9) Uani 1 1 d . . . . .
C17 C 0.4499(3) 0.33087(18) 0.4412(2) 0.0726(11) Uani 1 1 d . . . . .
H17A H 0.401646 0.357479 0.427452 0.087 Uiso 1 1 calc R U . . .
H17B H 0.457436 0.330942 0.497168 0.087 Uiso 1 1 calc R U . . .
C18 C 0.4225(2) 0.27433(17) 0.4140(2) 0.0631(10) Uani 1 1 d . . . . .
C19 C 0.3551(3) 0.19250(18) 0.4124(2) 0.0674(10) Uani 1 1 d . . . . .
C20 C 0.3110(3) 0.1435(2) 0.4276(3) 0.0897(14) Uani 1 1 d . . . . .
H20 H 0.278696 0.138204 0.473531 0.108 Uiso 1 1 calc R U . . .
C21 C 0.3159(3) 0.1020(2) 0.3726(3) 0.0972(16) Uani 1 1 d . . . . .
H21 H 0.285299 0.068524 0.381056 0.117 Uiso 1 1 calc R U . . .
C22 C 0.3665(3) 0.10973(19) 0.3037(3) 0.0805(12) Uani 1 1 d . . . . .
H22 H 0.369423 0.080855 0.267971 0.097 Uiso 1 1 calc R U . . .
C23 C 0.4122(3) 0.15916(17) 0.2879(2) 0.0684(10) Uani 1 1 d . . . . .
H23 H 0.444448 0.164550 0.241892 0.082 Uiso 1 1 calc R U . . .
C24 C 0.4071(2) 0.20035(16) 0.3444(2) 0.0588(9) Uani 1 1 d . . . . .
C25 C 0.1724(3) 0.2170(2) 0.8397(2) 0.0721(11) Uani 1 1 d . . . . .
C26 C 0.1688(3) 0.1759(2) 0.8929(3) 0.0899(14) Uani 1 1 d . . . . .
H26 H 0.136527 0.181165 0.938924 0.108 Uiso 1 1 calc R U . . .
C28 C 0.2596(4) 0.1188(3) 0.8071(4) 0.123(2) Uani 1 1 d . . . . .
H28 H 0.288555 0.084869 0.797830 0.148 Uiso 1 1 calc R U . . .
C29 C 0.2642(4) 0.1575(3) 0.7523(4) 0.1138(19) Uani 1 1 d . . . . .
H29 H 0.295175 0.151700 0.705859 0.137 Uiso 1 1 calc R U . . .
C30 C 0.2192(3) 0.2079(3) 0.7693(3) 0.0853(14) Uani 1 1 d . . . . .
C31 C 0.1557(3) 0.2919(2) 0.7685(2) 0.0782(12) Uani 1 1 d . . . . .
C32 C 0.1301(3) 0.3473(2) 0.7450(2) 0.0892(14) Uani 1 1 d . . . . .
H32A H 0.121359 0.348512 0.689177 0.107 Uiso 1 1 calc R U . . .
H32B H 0.179893 0.372968 0.758719 0.107 Uiso 1 1 calc R U . . .
C33 C -0.1896(2) 0.32345(16) 0.9067(2) 0.0634(9) Uani 1 1 d . . . . .
C34 C -0.2154(3) 0.31524(18) 0.9828(2) 0.0795(12) Uani 1 1 d . . . . .
H34 H -0.171604 0.307070 1.021314 0.095 Uiso 1 1 calc R U . . .
C35 C -0.3099(3) 0.31979(19) 0.9992(3) 0.0841(13) Uani 1 1 d . . . . .
H35 H -0.329704 0.314456 1.049827 0.101 Uiso 1 1 calc R U . . .
C36 C -0.3744(3) 0.33188(19) 0.9429(3) 0.0846(13) Uani 1 1 d . . . . .
H36 H -0.437022 0.334421 0.956430 0.101 Uiso 1 1 calc R U . . .
C37 C -0.3505(3) 0.34030(17) 0.8679(3) 0.0753(11) Uani 1 1 d . . . . .
H37 H -0.395078 0.348305 0.829972 0.090 Uiso 1 1 calc R U . . .
C38 C -0.2569(3) 0.33644(15) 0.8505(2) 0.0631(9) Uani 1 1 d . . . . .
C39 C -0.1172(3) 0.33666(18) 0.7990(2) 0.0732(11) Uani 1 1 d . . . . .
C40 C -0.0392(3) 0.3421(2) 0.7414(2) 0.0909(14) Uani 1 1 d . . . . .
H40A H -0.025344 0.306226 0.718734 0.109 Uiso 1 1 calc R U . . .
H40B H -0.057406 0.367352 0.700081 0.109 Uiso 1 1 calc R U . . .
C41 C 0.1058(3) 0.4328(2) 0.9999(3) 0.0812(12) Uani 1 1 d . . . . .
C42 C 0.1193(3) 0.4176(2) 1.0759(3) 0.0988(15) Uani 1 1 d . . . . .
H42 H 0.107575 0.381619 1.092728 0.119 Uiso 1 1 calc R U . . .
C43 C 0.1514(4) 0.4584(3) 1.1264(4) 0.126(2) Uani 1 1 d . . . . .
H43 H 0.161776 0.449510 1.178291 0.152 Uiso 1 1 calc R U . . .
C44 C 0.1678(4) 0.5111(4) 1.1017(5) 0.137(3) Uani 1 1 d . . . . .
H44 H 0.189480 0.537031 1.137598 0.164 Uiso 1 1 calc R U . . .
C45 C 0.1542(4) 0.5279(3) 1.0273(5) 0.127(2) Uani 1 1 d . . . . .
H45 H 0.165755 0.564179 1.011489 0.153 Uiso 1 1 calc R U . . .
C46 C 0.1215(3) 0.4868(2) 0.9754(4) 0.1008(15) Uani 1 1 d . . . . .
C47 C 0.0729(3) 0.4381(2) 0.8775(3) 0.0826(12) Uani 1 1 d . . . . .
C48 C 0.0379(3) 0.4247(2) 0.7974(3) 0.0932(14) Uani 1 1 d . . . . .
H48A H -0.026618 0.436551 0.791901 0.112 Uiso 1 1 calc R U . . .
H48B H 0.074661 0.444583 0.759425 0.112 Uiso 1 1 calc R U . . .
C27 C 0.2132(3) 0.1261(2) 0.8789(4) 0.1057(16) Uani 1 1 d . . . . .
H27 H 0.212697 0.097815 0.915659 0.127 Uiso 1 1 calc R U . . .
Cl3 Cl 0.48554(19) 0.57468(8) 0.39996(10) 0.1749(9) Uani 1 1 d . . . . .

loop_
_atom_site_aniso_label
_atom_site_aniso_U_11
_atom_site_aniso_U_22
_atom_site_aniso_U_33
_atom_site_aniso_U_23
_atom_site_aniso_U_13
_atom_site_aniso_U_12
Mn1 0.0560(3) 0.0610(4) 0.0550(3) -0.0042(2) 0.0115(2) -0.0041(3)
Mn2 0.0503(3) 0.0903(5) 0.0622(4) -0.0050(3) 0.0084(3) 0.0021(3)
Cl1 0.1023(9) 0.0883(8) 0.0675(6) -0.0177(5) 0.0191(6) -0.0182(6)
Cl2 0.1044(9) 0.1299(11) 0.0725(7) 0.0083(6) 0.0211(6) 0.0291(8)
N1 0.0600(19) 0.074(2) 0.065(2) 0.0050(15) 0.0098(15) 0.0049(15)
N2 0.064(2) 0.098(3) 0.068(2) 0.0050(18) -0.0053(17) 0.0010(19)
N3 0.0616(19) 0.070(2) 0.0596(18) -0.0080(14) 0.0084(15) 0.0031(16)
N4 0.0590(18) 0.065(2) 0.0594(17) -0.0050(15) 0.0074(14) -0.0074(15)
N5 0.081(2) 0.056(2) 0.084(2) -0.0098(17) 0.0027(18) 0.0007(17)
N6 0.0475(16) 0.073(2) 0.0540(17) 0.0034(14) 0.0052(13) -0.0005(15)
N7 0.0562(19) 0.100(3) 0.0554(18) 0.0103(18) 0.0124(15) -0.0027(18)
N8 0.0522(19) 0.104(3) 0.067(2) -0.0172(18) 0.0084(15) -0.0085(19)
N9 0.049(2) 0.158(4) 0.066(2) -0.030(2) 0.0121(17) 0.002(2)
N10 0.052(2) 0.114(3) 0.074(2) 0.0044(19) 0.0103(16) -0.0075(19)
N12 0.060(2) 0.088(2) 0.070(2) 0.0051(17) -0.0085(17) -0.0033(17)
N11 0.0480(18) 0.097(2) 0.0629(19) 0.0024(16) 0.0037(15) -0.0002(16)
N13 0.057(2) 0.086(3) 0.084(2) -0.003(2) 0.0079(17) 0.0036(18)
N14 0.080(3) 0.084(3) 0.128(4) -0.010(2) 0.016(2) 0.001(2)
C1 0.054(2) 0.083(3) 0.072(3) 0.015(2) 0.012(2) 0.010(2)
C2 0.069(3) 0.128(4) 0.070(3) 0.024(2) 0.021(2) 0.024(3)
C3 0.083(4) 0.184(6) 0.089(4) 0.044(4) 0.030(3) 0.043(4)
C4 0.051(3) 0.200(7) 0.120(4) 0.058(4) 0.018(3) 0.020(3)
C5 0.053(3) 0.147(5) 0.120(4) 0.036(4) 0.000(3) 0.008(3)
C6 0.055(3) 0.101(3) 0.089(3) 0.028(2) 0.003(2) 0.006(2)
C7 0.057(2) 0.069(3) 0.064(2) 0.0030(18) 0.0017(18) 0.0021(18)
C8 0.064(2) 0.087(3) 0.058(2) -0.0058(19) 0.0077(19) 0.004(2)
C9 0.080(3) 0.072(3) 0.070(2) -0.014(2) 0.005(2) 0.000(2)
C10 0.065(2) 0.061(3) 0.065(2) -0.0094(19) 0.0123(18) -0.0035(19)
C11 0.069(3) 0.077(3) 0.076(3) 0.006(2) 0.003(2) -0.009(2)
C12 0.099(4) 0.071(3) 0.115(4) 0.023(3) 0.002(3) -0.003(3)
C13 0.122(5) 0.106(5) 0.114(5) 0.038(4) -0.017(4) -0.019(4)
C14 0.124(4) 0.132(5) 0.071(3) 0.027(3) -0.010(3) -0.033(4)
C15 0.096(3) 0.085(3) 0.063(3) 0.007(2) 0.000(2) -0.021(2)
C16 0.059(2) 0.063(3) 0.066(2) 0.0047(19) 0.0105(18) -0.0099(18)
C17 0.063(2) 0.092(3) 0.063(2) -0.007(2) 0.0160(19) 0.005(2)
C18 0.046(2) 0.086(3) 0.057(2) 0.007(2) 0.0126(17) 0.0042(19)
C19 0.043(2) 0.085(3) 0.074(3) 0.019(2) 0.0003(18) -0.003(2)
C20 0.060(3) 0.113(4) 0.096(3) 0.028(3) 0.004(2) -0.018(3)
C21 0.073(3) 0.089(4) 0.129(4) 0.036(3) -0.020(3) -0.024(3)
C22 0.060(3) 0.075(3) 0.107(3) 0.001(2) -0.009(2) -0.003(2)
C23 0.050(2) 0.075(3) 0.081(3) 0.007(2) -0.0052(19) -0.0071(19)
C24 0.0382(18) 0.072(3) 0.066(2) 0.0085(19) -0.0004(16) -0.0018(17)
C25 0.048(2) 0.095(3) 0.072(3) -0.019(2) -0.0071(19) -0.003(2)
C26 0.068(3) 0.105(4) 0.096(3) -0.022(3) -0.002(2) 0.004(3)
C28 0.074(3) 0.139(6) 0.157(6) -0.064(5) 0.006(4) 0.029(4)
C29 0.079(4) 0.157(6) 0.105(4) -0.035(4) 0.009(3) 0.015(4)
C30 0.038(2) 0.137(4) 0.081(3) -0.041(3) 0.006(2) 0.010(2)
C31 0.044(2) 0.128(4) 0.063(2) -0.016(3) 0.0092(18) -0.006(2)
C32 0.063(3) 0.132(4) 0.073(3) 0.007(3) 0.015(2) -0.002(3)
C33 0.045(2) 0.072(3) 0.073(2) -0.0074(19) 0.0030(18) 0.0028(18)
C34 0.066(3) 0.105(3) 0.067(3) 0.009(2) 0.001(2) -0.001(2)
C35 0.068(3) 0.105(4) 0.080(3) -0.008(2) 0.022(2) -0.011(2)
C36 0.050(2) 0.098(3) 0.106(4) -0.015(3) 0.009(2) -0.001(2)
C37 0.050(2) 0.081(3) 0.095(3) -0.004(2) -0.009(2) -0.004(2)
C38 0.055(2) 0.061(2) 0.074(2) -0.0046(18) -0.0020(19) -0.0015(18)
C39 0.060(3) 0.093(3) 0.067(3) -0.006(2) 0.000(2) -0.003(2)
C40 0.074(3) 0.138(4) 0.061(2) 0.001(2) 0.006(2) -0.008(3)
C41 0.054(2) 0.085(4) 0.104(4) -0.018(3) 0.009(2) 0.011(2)
C42 0.090(3) 0.112(4) 0.095(4) -0.028(3) 0.004(3) 0.008(3)
C43 0.103(4) 0.155(6) 0.120(5) -0.062(5) -0.016(3) 0.030(4)
C44 0.097(4) 0.133(6) 0.180(7) -0.079(6) -0.006(5) 0.012(4)
C45 0.102(4) 0.100(5) 0.180(6) -0.047(5) -0.002(5) 0.002(3)
C46 0.068(3) 0.093(4) 0.142(5) -0.022(4) 0.014(3) 0.010(3)
C47 0.051(2) 0.095(4) 0.102(4) -0.008(3) 0.014(2) 0.001(2)
C48 0.079(3) 0.106(4) 0.095(3) 0.019(3) 0.009(3) -0.003(3)
C27 0.073(3) 0.110(4) 0.134(4) -0.016(3) -0.011(3) 0.006(3)
Cl3 0.286(3) 0.1180(14) 0.1206(12) -0.0381(10) -0.0041(15) 0.0092(15)

loop_
_atom_type_symbol
_atom_type_description
_atom_type_scat_dispersion_real
_atom_type_scat_dispersion_imag
_atom_type_scat_source
C C 0.0033 0.0016 'International Tables Vol C Tables 4.2.6.8 and 6.1.1.4'
H H 0.0000 0.0000 'International Tables Vol C Tables 4.2.6.8 and 6.1.1.4'
Cl Cl 0.1484 0.1585 'International Tables Vol C Tables 4.2.6.8 and 6.1.1.4'
Mn Mn 0.3368 0.7283 'International Tables Vol C Tables 4.2.6.8 and 6.1.1.4'
N N 0.0061 0.0033 'International Tables Vol C Tables 4.2.6.8 and 6.1.1.4'

loop_
_geom_angle_atom_site_label_1
_geom_angle_atom_site_label_2
_geom_angle_atom_site_label_3
_geom_angle
_geom_angle_site_symmetry_1
_geom_angle_site_symmetry_3
_geom_angle_publ_flag
Cl1 Mn1 N3 177.23(8) . . ?
N1 Mn1 Cl1 109.70(9) . . ?
N1 Mn1 N3 72.97(11) . . ?
N1 Mn1 N6 114.03(11) . . ?
N4 Mn1 Cl1 105.77(9) . . ?
N4 Mn1 N1 104.99(12) . . ?
N4 Mn1 N3 73.87(11) . . ?
N4 Mn1 N6 117.16(11) . . ?
N6 Mn1 Cl1 104.83(8) . . ?
N6 Mn1 N3 73.13(11) . . ?
Cl2 Mn2 N10 174.96(9) . . ?
N8 Mn2 Cl2 102.82(11) . . ?
N8 Mn2 N10 72.60(13) . . ?
N11 Mn2 Cl2 110.73(9) . . ?
N11 Mn2 N8 115.83(12) . . ?
N11 Mn2 N10 73.59(11) . . ?
N13 Mn2 Cl2 106.53(11) . . ?
N13 Mn2 N8 119.34(13) . . ?
N13 Mn2 N10 74.58(14) . . ?
N13 Mn2 N11 101.36(13) . . ?
C1 N1 Mn1 136.0(3) . . ?
C7 N1 Mn1 117.3(2) . . ?
C7 N1 C1 105.6(3) . . ?
C6 N2 H2 126.3 . . ?
C7 N2 H2 126.3 . . ?
C7 N2 C6 107.5(3) . . ?
C8 N3 Mn1 105.1(2) . . ?
C8 N3 C17 111.6(3) . . ?
C9 N3 Mn1 107.1(2) . . ?
C9 N3 C8 112.5(3) . . ?
C9 N3 C17 113.2(3) . . ?
C17 N3 Mn1 106.7(2) . . ?
C10 N4 Mn1 118.1(3) . . ?
C10 N4 C16 105.0(3) . . ?
C16 N4 Mn1 136.9(2) . . ?
C10 N5 H5 125.8 . . ?
C10 N5 C11 108.3(3) . . ?
C11 N5 H5 125.8 . . ?
C18 N6 Mn1 118.5(3) . . ?
C18 N6 C24 105.3(3) . . ?
C24 N6 Mn1 136.2(2) . . ?
C18 N7 H7 125.9 . . ?
C18 N7 C19 108.3(3) . . ?
C19 N7 H7 125.9 . . ?
C25 N8 Mn2 135.8(3) . . ?
C31 N8 Mn2 117.5(3) . . ?
C31 N8 C25 106.6(4) . . ?
C30 N9 H9 125.7 . . ?
C31 N9 H9 125.7 . . ?
C31 N9 C30 108.7(4) . . ?
C32 N10 Mn2 107.4(3) . . ?
C32 N10 C40 111.5(4) . . ?
C32 N10 C48 113.8(4) . . ?
C40 N10 Mn2 104.4(2) . . ?
C48 N10 Mn2 107.0(2) . . ?
C48 N10 C40 112.1(4) . . ?
C38 N12 H12A 125.9 . . ?
C39 N12 H12A 125.9 . . ?
C39 N12 C38 108.3(3) . . ?
C33 N11 Mn2 136.7(2) . . ?
C39 N11 Mn2 117.7(3) . . ?
C39 N11 C33 105.4(3) . . ?
C41 N13 Mn2 135.9(3) . . ?
C47 N13 Mn2 119.0(3) . . ?
C47 N13 C41 105.0(4) . . ?
C47 N14 C46 104.8(4) . . ?
C2 C1 N1 130.7(4) . . ?
C2 C1 C6 121.2(4) . . ?
C6 C1 N1 108.1(3) . . ?
C1 C2 H2A 122.0 . . ?
C1 C2 C3 116.0(5) . . ?
C3 C2 H2A 122.0 . . ?
C2 C3 H3 118.4 . . ?
C4 C3 C2 123.2(5) . . ?
C4 C3 H3 118.4 . . ?
C3 C4 H4 119.0 . . ?
C5 C4 C3 122.1(5) . . ?
C5 C4 H4 119.0 . . ?
C4 C5 H5A 122.2 . . ?
C4 C5 C6 115.5(5) . . ?
C6 C5 H5A 122.2 . . ?
N2 C6 C1 106.3(4) . . ?
N2 C6 C5 131.6(5) . . ?
C1 C6 C5 122.0(5) . . ?
N1 C7 N2 112.5(3) . . ?
N1 C7 C8 123.2(3) . . ?
N2 C7 C8 124.3(4) . . ?
N3 C8 C7 106.9(3) . . ?
N3 C8 H8A 110.3 . . ?
N3 C8 H8B 110.3 . . ?
C7 C8 H8A 110.3 . . ?
C7 C8 H8B 110.3 . . ?
H8A C8 H8B 108.6 . . ?
N3 C9 H9A 109.6 . . ?
N3 C9 H9B 109.6 . . ?
N3 C9 C10 110.2(3) . . ?
H9A C9 H9B 108.1 . . ?
C10 C9 H9A 109.6 . . ?
C10 C9 H9B 109.6 . . ?
N4 C10 N5 112.0(3) . . ?
N4 C10 C9 123.9(4) . . ?
N5 C10 C9 123.9(3) . . ?
N5 C11 C12 132.2(4) . . ?
N5 C11 C16 105.2(4) . . ?
C16 C11 C12 122.5(4) . . ?
C11 C12 H12 121.9 . . ?
C13 C12 C11 116.2(5) . . ?
C13 C12 H12 121.9 . . ?
C12 C13 H13 118.6 . . ?
C12 C13 C14 122.7(5) . . ?
C14 C13 H13 118.6 . . ?
C13 C14 H14 119.3 . . ?
C15 C14 C13 121.4(5) . . ?
C15 C14 H14 119.3 . . ?
C14 C15 H15 121.1 . . ?
C14 C15 C16 117.7(5) . . ?
C16 C15 H15 121.1 . . ?
C11 C16 N4 109.5(3) . . ?
C15 C16 N4 131.0(4) . . ?
C15 C16 C11 119.5(4) . . ?
N3 C17 H17A 109.9 . . ?
N3 C17 H17B 109.9 . . ?
N3 C17 C18 108.8(3) . . ?
H17A C17 H17B 108.3 . . ?
C18 C17 H17A 109.9 . . ?
C18 C17 H17B 109.9 . . ?
N6 C18 N7 112.9(4) . . ?
N6 C18 C17 123.8(3) . . ?
N7 C18 C17 123.3(3) . . ?
N7 C19 C24 104.9(3) . . ?
C20 C19 N7 133.1(4) . . ?
C20 C19 C24 121.7(4) . . ?
C19 C20 H20 121.1 . . ?
C19 C20 C21 117.9(4) . . ?
C21 C20 H20 121.1 . . ?
C20 C21 H21 119.5 . . ?
C20 C21 C22 121.0(4) . . ?
C22 C21 H21 119.5 . . ?
C21 C22 H22 119.1 . . ?
C23 C22 C21 121.7(4) . . ?
C23 C22 H22 119.1 . . ?
C22 C23 H23 121.8 . . ?
C22 C23 C24 116.4(4) . . ?
C24 C23 H23 121.8 . . ?
N6 C24 C19 108.5(3) . . ?
C23 C24 N6 130.2(3) . . ?
C23 C24 C19 121.3(4) . . ?
N8 C25 C30 108.1(4) . . ?
C26 C25 N8 132.2(4) . . ?
C26 C25 C30 119.6(5) . . ?
C25 C26 H26 120.1 . . ?
C25 C26 C27 119.8(5) . . ?
C27 C26 H26 120.1 . . ?
C29 C28 H28 118.0 . . ?
C29 C28 C27 124.0(6) . . ?
C27 C28 H28 118.0 . . ?
C28 C29 H29 122.2 . . ?
C28 C29 C30 115.6(6) . . ?
C30 C29 H29 122.2 . . ?
N9 C30 C25 105.8(4) . . ?
N9 C30 C29 131.8(5) . . ?
C29 C30 C25 122.4(6) . . ?
N8 C31 N9 110.7(5) . . ?
N8 C31 C32 123.4(4) . . ?
N9 C31 C32 125.8(4) . . ?
N10 C32 H32A 109.6 . . ?
N10 C32 H32B 109.6 . . ?
C31 C32 N10 110.1(4) . . ?
C31 C32 H32A 109.6 . . ?
C31 C32 H32B 109.6 . . ?
H32A C32 H32B 108.2 . . ?
C34 C33 N11 130.9(4) . . ?
C34 C33 C38 120.2(4) . . ?
C38 C33 N11 108.8(3) . . ?
C33 C34 H34 121.6 . . ?
C33 C34 C35 116.8(4) . . ?
C35 C34 H34 121.6 . . ?
C34 C35 H35 119.1 . . ?
C36 C35 C34 121.8(4) . . ?
C36 C35 H35 119.1 . . ?
C35 C36 H36 118.9 . . ?
C37 C36 C35 122.3(4) . . ?
C37 C36 H36 118.9 . . ?
C36 C37 H37 121.6 . . ?
C36 C37 C38 116.9(4) . . ?
C38 C37 H37 121.6 . . ?
N12 C38 C33 104.9(3) . . ?
C37 C38 N12 133.0(4) . . ?
C37 C38 C33 122.0(4) . . ?
N12 C39 C40 125.2(4) . . ?
N11 C39 N12 112.6(4) . . ?
N11 C39 C40 122.2(4) . . ?
N10 C40 C39 108.3(3) . . ?
N10 C40 H40A 110.0 . . ?
N10 C40 H40B 110.0 . . ?
C39 C40 H40A 110.0 . . ?
C39 C40 H40B 110.0 . . ?
H40A C40 H40B 108.4 . . ?
C42 C41 N13 131.5(5) . . ?
C42 C41 C46 121.3(5) . . ?
C46 C41 N13 107.2(5) . . ?
C41 C42 H42 121.5 . . ?
C41 C42 C43 117.0(6) . . ?
C43 C42 H42 121.5 . . ?
C42 C43 H43 119.3 . . ?
C44 C43 C42 121.3(7) . . ?
C44 C43 H43 119.3 . . ?
C43 C44 H44 118.3 . . ?
C45 C44 C43 123.4(7) . . ?
C45 C44 H44 118.3 . . ?
C44 C45 H45 122.1 . . ?
C44 C45 C46 115.8(7) . . ?
C46 C45 H45 122.1 . . ?
N14 C46 C41 108.3(5) . . ?
N14 C46 C45 130.5(6) . . ?
C41 C46 C45 121.2(6) . . ?
N13 C47 N14 114.8(4) . . ?
N13 C47 C48 123.6(5) . . ?
N14 C47 C48 121.5(5) . . ?
N10 C48 C47 110.2(4) . . ?
N10 C48 H48A 109.6 . . ?
N10 C48 H48B 109.6 . . ?
C47 C48 H48A 109.6 . . ?
C47 C48 H48B 109.6 . . ?
H48A C48 H48B 108.1 . . ?
C26 C27 C28 118.7(6) . . ?
C26 C27 H27 120.7 . . ?
C28 C27 H27 120.7 . . ?

loop_
_geom_bond_atom_site_label_1
_geom_bond_atom_site_label_2
_geom_bond_distance
_geom_bond_site_symmetry_2
_geom_bond_publ_flag
Mn1 Cl1 2.3668(11) . ?
Mn1 N1 2.146(3) . ?
Mn1 N3 2.480(3) . ?
Mn1 N4 2.141(3) . ?
Mn1 N6 2.157(3) . ?
Mn2 Cl2 2.3523(13) . ?
Mn2 N8 2.160(3) . ?
Mn2 N10 2.471(3) . ?
Mn2 N11 2.151(3) . ?
Mn2 N13 2.129(4) . ?
N1 C1 1.400(5) . ?
N1 C7 1.321(5) . ?
N2 H2 0.8600 . ?
N2 C6 1.375(5) . ?
N2 C7 1.335(5) . ?
N3 C8 1.474(5) . ?
N3 C9 1.468(5) . ?
N3 C17 1.489(5) . ?
N4 C10 1.327(4) . ?
N4 C16 1.393(5) . ?
N5 H5 0.8600 . ?
N5 C10 1.343(5) . ?
N5 C11 1.370(5) . ?
N6 C18 1.314(4) . ?
N6 C24 1.399(4) . ?
N7 H7 0.8600 . ?
N7 C18 1.331(5) . ?
N7 C19 1.375(5) . ?
N8 C25 1.392(6) . ?
N8 C31 1.341(5) . ?
N9 H9 0.8600 . ?
N9 C30 1.372(6) . ?
N9 C31 1.353(5) . ?
N10 C32 1.450(5) . ?
N10 C40 1.485(5) . ?
N10 C48 1.485(6) . ?
N12 H12A 0.8600 . ?
N12 C38 1.381(5) . ?
N12 C39 1.329(5) . ?
N11 C33 1.397(5) . ?
N11 C39 1.317(5) . ?
N13 C41 1.417(5) . ?
N13 C47 1.307(6) . ?
N14 C46 1.383(6) . ?
N14 C47 1.350(6) . ?
C1 C2 1.381(5) . ?
C1 C6 1.387(6) . ?
C2 H2A 0.9300 . ?
C2 C3 1.384(7) . ?
C3 H3 0.9300 . ?
C3 C4 1.370(8) . ?
C4 H4 0.9300 . ?
C4 C5 1.367(7) . ?
C5 H5A 0.9300 . ?
C5 C6 1.415(6) . ?
C7 C8 1.481(5) . ?
C8 H8A 0.9700 . ?
C8 H8B 0.9700 . ?
C9 H9A 0.9700 . ?
C9 H9B 0.9700 . ?
C9 C10 1.480(5) . ?
C11 C12 1.400(6) . ?
C11 C16 1.389(6) . ?
C12 H12 0.9300 . ?
C12 C13 1.342(7) . ?
C13 H13 0.9300 . ?
C13 C14 1.386(8) . ?
C14 H14 0.9300 . ?
C14 C15 1.371(7) . ?
C15 H15 0.9300 . ?
C15 C16 1.388(5) . ?
C17 H17A 0.9700 . ?
C17 H17B 0.9700 . ?
C17 C18 1.491(6) . ?
C19 C20 1.364(6) . ?
C19 C24 1.407(5) . ?
C20 H20 0.9300 . ?
C20 C21 1.378(7) . ?
C21 H21 0.9300 . ?
C21 C22 1.409(7) . ?
C22 H22 0.9300 . ?
C22 C23 1.386(6) . ?
C23 H23 0.9300 . ?
C23 C24 1.394(5) . ?
C25 C26 1.351(6) . ?
C25 C30 1.409(6) . ?
C26 H26 0.9300 . ?
C26 C27 1.379(7) . ?
C28 H28 0.9300 . ?
C28 C29 1.329(8) . ?
C28 C27 1.422(8) . ?
C29 H29 0.9300 . ?
C29 C30 1.405(8) . ?
C31 C32 1.442(6) . ?
C32 H32A 0.9700 . ?
C32 H32B 0.9700 . ?
C33 C34 1.382(5) . ?
C33 C38 1.395(5) . ?
C34 H34 0.9300 . ?
C34 C35 1.388(6) . ?
C35 H35 0.9300 . ?
C35 C36 1.366(6) . ?
C36 H36 0.9300 . ?
C36 C37 1.356(6) . ?
C37 H37 0.9300 . ?
C37 C38 1.378(5) . ?
C39 C40 1.506(5) . ?
C40 H40A 0.9700 . ?
C40 H40B 0.9700 . ?
C41 C42 1.373(6) . ?
C41 C46 1.385(7) . ?
C42 H42 0.9300 . ?
C42 C43 1.388(7) . ?
C43 H43 0.9300 . ?
C43 C44 1.360(9) . ?
C44 H44 0.9300 . ?
C44 C45 1.358(9) . ?
C45 H45 0.9300 . ?
C45 C46 1.412(7) . ?
C47 C48 1.500(6) . ?
C48 H48A 0.9700 . ?
C48 H48B 0.9700 . ?
C27 H27 0.9300 . ?

loop_
_geom_torsion_atom_site_label_1
_geom_torsion_atom_site_label_2
_geom_torsion_atom_site_label_3
_geom_torsion_atom_site_label_4
_geom_torsion
_geom_torsion_site_symmetry_1
_geom_torsion_site_symmetry_2
_geom_torsion_site_symmetry_3
_geom_torsion_site_symmetry_4
_geom_torsion_publ_flag
Mn1 N1 C1 C2 -11.2(7) . . . . ?
Mn1 N1 C1 C6 167.0(3) . . . . ?
Mn1 N1 C7 N2 -170.6(3) . . . . ?
Mn1 N1 C7 C8 9.9(5) . . . . ?
Mn1 N3 C8 C7 38.6(3) . . . . ?
Mn1 N3 C9 C10 26.9(4) . . . . ?
Mn1 N3 C17 C18 31.1(3) . . . . ?
Mn1 N4 C10 N5 -179.5(2) . . . . ?
Mn1 N4 C10 C9 5.1(5) . . . . ?
Mn1 N4 C16 C11 179.7(3) . . . . ?
Mn1 N4 C16 C15 0.2(6) . . . . ?
Mn1 N6 C18 N7 -177.6(2) . . . . ?
Mn1 N6 C18 C17 2.6(5) . . . . ?
Mn1 N6 C24 C19 178.1(2) . . . . ?
Mn1 N6 C24 C23 -1.2(6) . . . . ?
Mn2 N8 C25 C26 -1.2(7) . . . . ?
Mn2 N8 C25 C30 174.8(3) . . . . ?
Mn2 N8 C31 N9 -176.3(2) . . . . ?
Mn2 N8 C31 C32 5.6(5) . . . . ?
Mn2 N10 C32 C31 31.4(4) . . . . ?
Mn2 N10 C40 C39 38.0(4) . . . . ?
Mn2 N10 C48 C47 24.6(4) . . . . ?
Mn2 N11 C33 C34 -3.1(7) . . . . ?
Mn2 N11 C33 C38 173.1(3) . . . . ?
Mn2 N11 C39 N12 -174.7(3) . . . . ?
Mn2 N11 C39 C40 4.3(6) . . . . ?
Mn2 N13 C41 C42 -6.1(7) . . . . ?
Mn2 N13 C41 C46 175.1(3) . . . . ?
Mn2 N13 C47 N14 -176.0(3) . . . . ?
Mn2 N13 C47 C48 7.8(5) . . . . ?
N1 C1 C2 C3 176.4(5) . . . . ?
N1 C1 C6 N2 0.8(5) . . . . ?
N1 C1 C6 C5 -177.5(4) . . . . ?
N1 C7 C8 N3 -36.5(5) . . . . ?
N2 C7 C8 N3 144.1(4) . . . . ?
N3 C9 C10 N4 -24.2(5) . . . . ?
N3 C9 C10 N5 160.8(3) . . . . ?
N3 C17 C18 N6 -25.8(5) . . . . ?
N3 C17 C18 N7 154.4(3) . . . . ?
N5 C11 C12 C13 177.6(5) . . . . ?
N5 C11 C16 N4 1.0(4) . . . . ?
N5 C11 C16 C15 -179.4(3) . . . . ?
N7 C19 C20 C21 -175.9(4) . . . . ?
N7 C19 C24 N6 -1.1(4) . . . . ?
N7 C19 C24 C23 178.2(3) . . . . ?
N8 C25 C26 C27 177.4(4) . . . . ?
N8 C25 C30 N9 1.4(4) . . . . ?
N8 C25 C30 C29 -177.5(4) . . . . ?
N8 C31 C32 N10 -27.7(6) . . . . ?
N9 C31 C32 N10 154.4(4) . . . . ?
N12 C39 C40 N10 146.4(4) . . . . ?
N11 C33 C34 C35 176.8(4) . . . . ?
N11 C33 C38 N12 0.5(4) . . . . ?
N11 C33 C38 C37 -178.2(4) . . . . ?
N11 C39 C40 N10 -32.5(6) . . . . ?
N13 C41 C42 C43 180.0(4) . . . . ?
N13 C41 C46 N14 0.0(5) . . . . ?
N13 C41 C46 C45 -179.5(4) . . . . ?
N13 C47 C48 N10 -24.1(6) . . . . ?
N14 C47 C48 N10 159.9(4) . . . . ?
C1 N1 C7 N2 -0.6(4) . . . . ?
C1 N1 C7 C8 179.9(4) . . . . ?
C1 C2 C3 C4 1.7(8) . . . . ?
C2 C1 C6 N2 179.2(4) . . . . ?
C2 C1 C6 C5 0.9(7) . . . . ?
C2 C3 C4 C5 -1.2(10) . . . . ?
C3 C4 C5 C6 0.3(9) . . . . ?
C4 C5 C6 N2 -178.0(5) . . . . ?
C4 C5 C6 C1 -0.2(7) . . . . ?
C6 N2 C7 N1 1.1(5) . . . . ?
C6 N2 C7 C8 -179.4(4) . . . . ?
C6 C1 C2 C3 -1.6(7) . . . . ?
C7 N1 C1 C2 -178.3(4) . . . . ?
C7 N1 C1 C6 -0.2(4) . . . . ?
C7 N2 C6 C1 -1.1(5) . . . . ?
C7 N2 C6 C5 177.0(5) . . . . ?
C8 N3 C9 C10 142.0(3) . . . . ?
C8 N3 C17 C18 -83.2(4) . . . . ?
C9 N3 C8 C7 -77.7(4) . . . . ?
C9 N3 C17 C18 148.6(3) . . . . ?
C10 N4 C16 C11 -1.5(4) . . . . ?
C10 N4 C16 C15 179.0(4) . . . . ?
C10 N5 C11 C12 -177.8(5) . . . . ?
C10 N5 C11 C16 -0.1(4) . . . . ?
C11 N5 C10 N4 -0.9(5) . . . . ?
C11 N5 C10 C9 174.6(4) . . . . ?
C11 C12 C13 C14 -0.1(8) . . . . ?
C12 C11 C16 N4 179.0(4) . . . . ?
C12 C11 C16 C15 -1.5(6) . . . . ?
C12 C13 C14 C15 1.3(9) . . . . ?
C13 C14 C15 C16 -2.4(8) . . . . ?
C14 C15 C16 N4 -178.1(4) . . . . ?
C14 C15 C16 C11 2.5(6) . . . . ?
C16 N4 C10 N5 1.5(4) . . . . ?
C16 N4 C10 C9 -174.0(4) . . . . ?
C16 C11 C12 C13 0.3(7) . . . . ?
C17 N3 C8 C7 153.8(3) . . . . ?
C17 N3 C9 C10 -90.4(4) . . . . ?
C18 N6 C24 C19 0.4(4) . . . . ?
C18 N6 C24 C23 -178.9(4) . . . . ?
C18 N7 C19 C20 175.8(4) . . . . ?
C18 N7 C19 C24 1.5(4) . . . . ?
C19 N7 C18 N6 -1.3(4) . . . . ?
C19 N7 C18 C17 178.5(3) . . . . ?
C19 C20 C21 C22 1.4(7) . . . . ?
C20 C19 C24 N6 -176.2(3) . . . . ?
C20 C19 C24 C23 3.1(6) . . . . ?
C20 C21 C22 C23 -0.9(7) . . . . ?
C21 C22 C23 C24 1.5(6) . . . . ?
C22 C23 C24 N6 176.7(3) . . . . ?
C22 C23 C24 C19 -2.5(5) . . . . ?
C24 N6 C18 N7 0.6(4) . . . . ?
C24 N6 C18 C17 -179.2(3) . . . . ?
C24 C19 C20 C21 -2.4(6) . . . . ?
C25 N8 C31 N9 0.5(4) . . . . ?
C25 N8 C31 C32 -177.6(4) . . . . ?
C25 C26 C27 C28 -1.8(7) . . . . ?
C26 C25 C30 N9 177.9(4) . . . . ?
C26 C25 C30 C29 -1.0(7) . . . . ?
C28 C29 C30 N9 -178.5(5) . . . . ?
C28 C29 C30 C25 0.1(8) . . . . ?
C29 C28 C27 C26 0.9(9) . . . . ?
C30 N9 C31 N8 0.3(5) . . . . ?
C30 N9 C31 C32 178.4(4) . . . . ?
C30 C25 C26 C27 1.8(7) . . . . ?
C31 N8 C25 C26 -177.1(4) . . . . ?
C31 N8 C25 C30 -1.2(4) . . . . ?
C31 N9 C30 C25 -1.0(5) . . . . ?
C31 N9 C30 C29 177.7(5) . . . . ?
C32 N10 C40 C39 153.7(4) . . . . ?
C32 N10 C48 C47 -93.9(4) . . . . ?
C33 N11 C39 N12 0.5(5) . . . . ?
C33 N11 C39 C40 179.5(4) . . . . ?
C33 C34 C35 C36 -0.1(7) . . . . ?
C34 C33 C38 N12 177.2(4) . . . . ?
C34 C33 C38 C37 -1.5(6) . . . . ?
C34 C35 C36 C37 -0.2(7) . . . . ?
C35 C36 C37 C38 -0.4(7) . . . . ?
C36 C37 C38 N12 -177.1(4) . . . . ?
C36 C37 C38 C33 1.2(6) . . . . ?
C38 N12 C39 N11 -0.1(5) . . . . ?
C38 N12 C39 C40 -179.1(4) . . . . ?
C38 C33 C34 C35 0.9(6) . . . . ?
C39 N12 C38 C33 -0.3(4) . . . . ?
C39 N12 C38 C37 178.3(4) . . . . ?
C39 N11 C33 C34 -176.8(4) . . . . ?
C39 N11 C33 C38 -0.6(4) . . . . ?
C40 N10 C32 C31 -82.3(4) . . . . ?
C40 N10 C48 C47 138.4(4) . . . . ?
C41 N13 C47 N14 0.3(5) . . . . ?
C41 N13 C47 C48 -175.9(4) . . . . ?
C41 C42 C43 C44 0.5(8) . . . . ?
C42 C41 C46 N14 -178.8(4) . . . . ?
C42 C41 C46 C45 1.6(7) . . . . ?
C42 C43 C44 C45 0.3(10) . . . . ?
C43 C44 C45 C46 -0.1(10) . . . . ?
C44 C45 C46 N14 179.8(5) . . . . ?
C44 C45 C46 C41 -0.8(8) . . . . ?
C46 N14 C47 N13 -0.3(5) . . . . ?
C46 N14 C47 C48 176.0(4) . . . . ?
C46 C41 C42 C43 -1.4(7) . . . . ?
C47 N13 C41 C42 178.5(5) . . . . ?
C47 N13 C41 C46 -0.2(5) . . . . ?
C47 N14 C46 C41 0.1(5) . . . . ?
C47 N14 C46 C45 179.6(5) . . . . ?
C48 N10 C32 C31 149.6(4) . . . . ?
C48 N10 C40 C39 -77.4(5) . . . . ?
C27 C28 C29 C30 -0.1(9) . . . . ?

loop_
_smtbx_masks_void_nr
_smtbx_masks_void_average_x
_smtbx_masks_void_average_y
_smtbx_masks_void_average_z
_smtbx_masks_void_volume
_smtbx_masks_void_count_electrons
_smtbx_masks_void_content
1 0.000 0.000 0.000 851.7 215.2 '20 water'
2 0.000 0.500 0.500 851.7 215.2 '20 water'
3 0.247 0.191 0.589 8.3 0.0 ?
4 0.247 0.309 0.089 8.3 0.0 ?
5 0.753 0.691 0.911 8.3 0.0 ?
6 0.753 0.809 0.411 8.3 0.0 ?
